data_1540678
loop_
_publ_author_name
'Pham, Tung Cao Thanh'
'Docao, Son'
'Hwang, In Chul'
'Song, Mee Kyung'
'Choi, Do Young'
'Moon, Dohyun'
'Oleynikov, Peter'
'Yoon, Kyung Byung'

_publ_section_title
;
 Capture of iodine and organic iodides using silica zeolites and the
 semiconductor behaviour of iodine in a silica zeolite
;
_journal_issue 3
_journal_name_full 'Energy Environ. Sci.'
_journal_page_first 1050
_journal_paper_doi 10.1039/C5EE02843D
_journal_volume 9
_journal_year 2016
_chemical_formula_moiety 'I24 O192 Si96'
_chemical_formula_sum 'I24 O192 Si96'
_chemical_formula_weight 8814.24
_chemical_name_common I2@SL-1
_chemical_name_systematic 'Iodine Silicalte-1'
_chemical_properties_physical Heat-sensitive
_space_group_crystal_system monoclinic
_space_group_IT_number 14
_space_group_name_Hall '-P 2yn'
_space_group_name_H-M_alt 'P 1 21/n 1'
_symmetry_space_group_name_Hall '-P 2yn'
_symmetry_space_group_name_H-M 'P 1 21/n 1'
_atom_sites_solution_primary direct
_atom_sites_solution_secondary difmap
_audit_creation_method SHELXL-2014/7
_audit_update_record
;
2015-07-07 deposited with the CCDC.
2015-12-09 downloaded from the CCDC.
;
_cell_angle_alpha 90
_cell_angle_beta 90.72(3)
_cell_angle_gamma 90
_cell_formula_units_Z 1
_cell_length_a 13.354(3)
_cell_length_b 20.087(4)
_cell_length_c 19.868(4)
_cell_measurement_temperature 150(2)
_cell_volume 5329.0(19)
_computing_cell_refinement 'HKL3000 (Z. Otwinowski and W. Minor, 1997)'
_computing_data_collection 'PAL ADSC Quantum-210 ADX Program'
_computing_data_reduction 'HKL3000 (Z. Otwinowski and W. Minor, 1997)'
_computing_molecular_graphics 'Diamond 3.2f'
_computing_publication_material 'Diamond 3.2f'
_computing_structure_refinement 'SHELXL-2014/7 (Sheldrick, 2014)'
_computing_structure_solution 'SHELXL-2014/7 (Sheldrick, 2014)'
_diffrn_ambient_temperature 150(2)
_diffrn_detector_area_resol_mean 4096
_diffrn_measured_fraction_theta_full 0.992
_diffrn_measured_fraction_theta_max 0.969
_diffrn_measurement_device_type 'CCD area detector'
_diffrn_measurement_method \w-scan
_diffrn_radiation_source 'PLSII 2D bending magnet'
_diffrn_radiation_type synchrotron
_diffrn_radiation_wavelength 0.700
_diffrn_reflns_av_R_equivalents 0.0506
_diffrn_reflns_av_unetI/netI 0.0383
_diffrn_reflns_Laue_measured_fraction_full 0.992
_diffrn_reflns_Laue_measured_fraction_max 0.969
_diffrn_reflns_limit_h_max 18
_diffrn_reflns_limit_h_min -18
_diffrn_reflns_limit_k_max 28
_diffrn_reflns_limit_k_min -28
_diffrn_reflns_limit_l_max 27
_diffrn_reflns_limit_l_min -27
_diffrn_reflns_number 56158
_diffrn_reflns_point_group_measured_fraction_full 0.992
_diffrn_reflns_point_group_measured_fraction_max 0.969
_diffrn_reflns_theta_full 24.835
_diffrn_reflns_theta_max 29.548
_diffrn_reflns_theta_min 1.502
_exptl_absorpt_coefficient_mu 4.005
_exptl_absorpt_correction_T_max 0.9681
_exptl_absorpt_correction_type empirical
_exptl_absorpt_process_details 'HKL3000 Scalepack'
_exptl_crystal_colour black
_exptl_crystal_density_diffrn 2.747
_exptl_crystal_density_method 'not measured'
_exptl_crystal_description cubic
_exptl_crystal_F_000 4152
_exptl_crystal_size_max 0.010
_exptl_crystal_size_mid 0.010
_exptl_crystal_size_min 0.005
_refine_diff_density_max 6.243
_refine_diff_density_min -2.155
_refine_diff_density_rms 0.447
_refine_ls_extinction_coef 0.0040(6)
_refine_ls_extinction_expression Fc^*^=kFc[1+0.001xFc^2^\l^3^/sin(2\q)]^-1/4^
_refine_ls_extinction_method 'SHELXL-2014/7 (Sheldrick 2014'
_refine_ls_goodness_of_fit_ref 1.039
_refine_ls_hydrogen_treatment undef
_refine_ls_matrix_type full
_refine_ls_number_parameters 780
_refine_ls_number_reflns 15475
_refine_ls_number_restraints 1
_refine_ls_restrained_S_all 1.039
_refine_ls_R_factor_all 0.1354
_refine_ls_R_factor_gt 0.1293
_refine_ls_shift/su_max 0.487
_refine_ls_shift/su_mean 0.007
_refine_ls_structure_factor_coef Fsqd
_refine_ls_weighting_details 'w=1/[\s^2^(Fo^2^)+(0.1976P)^2^+192.3343P] where P=(Fo^2^+2Fc^2^)/3'
_refine_ls_weighting_scheme calc
_refine_ls_wR_factor_gt 0.3674
_refine_ls_wR_factor_ref 0.3720
_reflns_Friedel_coverage 0.000
_reflns_number_gt 14203
_reflns_number_total 15475
_reflns_threshold_expression 'I > 2\s(I)'
_cod_data_source_file c5ee02843d1.cif
_cod_data_source_block 150K-I2@SL-1
_cod_depositor_comments 'Adding full bibliography for 1540676--1540679.cif.'
_cod_database_code 1540678
_shelx_shelxl_version_number 2014/7
_shelx_space_group_comment
;
The symmetry employed for this shelxl refinement is uniquely defined
by the following loop, which should always be used as a source of
symmetry information in preference to the above space-group names.
They are only intended as comments.
;
_shelx_estimated_absorpt_t_min 0.938
_shelx_estimated_absorpt_t_max 0.968

loop_
_space_group_symop_operation_xyz
'x, y, z'
'-x+1/2, y+1/2, -z+1/2'
'-x, -y, -z'
'x-1/2, -y-1/2, z-1/2'

loop_
_atom_site_label
_atom_site_type_symbol
_atom_site_fract_x
_atom_site_fract_y
_atom_site_fract_z
_atom_site_U_iso_or_equiv
_atom_site_adp_type
_atom_site_occupancy
_atom_site_site_symmetry_order
_atom_site_calc_flag
_atom_site_refinement_flags_occupancy
_atom_site_disorder_assembly
_atom_site_disorder_group
I1 I 0.98200(9) 0.99909(5) 0.43361(6) 0.0502(3) Uani 1 1 d . . .
I2 I 0.02468(11) 1.00196(6) 0.93519(6) 0.0557(3) Uani 1 1 d . . .
I3A I -0.0509(6) 0.0138(4) 0.2511(4) 0.0533(15) Uani 0.400(2) 1 d P A 1
I4A I 0.1376(3) -0.0309(2) 0.24937(17) 0.0642(9) Uani 0.400(2) 1 d P A 1
I5A I 0.1640(3) 0.1755(4) 0.24805(18) 0.0954(18) Uani 0.400(2) 1 d P A 1
I6A I 0.1363(7) 0.2955(12) 0.2480(5) 0.321(17) Uani 0.400(2) 1 d P A 1
I3B I -0.0228(19) -0.0152(6) 0.2506(7) 0.104(6) Uani 0.308(3) 1 d P B 2
I4B I 0.1407(15) 0.0719(8) 0.2497(6) 0.201(9) Uani 0.308(3) 1 d P B 2
I5B I 0.1121(7) 0.2924(6) 0.2525(6) 0.052(2) Uani 0.308(3) 1 d P B 2
I6B I 0.1850(5) 0.4078(4) 0.2526(2) 0.0841(18) Uani 0.308(3) 1 d P B 2
I3C I -0.0190(11) 0.0162(11) 0.2494(9) 0.096(6) Uani 0.292(3) 1 d P C 3
I4C I 0.1755(9) 0.025(2) 0.2471(6) 0.42(3) Uani 0.292(3) 1 d P C 3
I5C I 0.1202(3) 0.4374(3) 0.2500(2) 0.0552(11) Uani 0.292(3) 1 d P C 3
I6C I 0.0916(10) 0.3022(7) 0.2581(7) 0.054(2) Uani 0.292(3) 1 d P C 3
Si1 Si 0.81508(19) 0.19527(11) -0.05547(12) 0.0123(4) Uani 1 1 d . . .
Si2 Si -0.03163(18) 0.37820(11) 0.06265(12) 0.0115(4) Uani 1 1 d . . .
Si3 Si -0.20183(19) 0.19460(11) 0.31763(12) 0.0127(4) Uani 1 1 d . . .
Si4 Si 0.31829(19) 0.31397(11) 0.06211(12) 0.0121(4) Uani 1 1 d . . .
Si5 Si 0.46534(18) 0.12449(11) -0.06052(12) 0.0124(4) Uani 1 1 d . . .
Si6 Si 0.18031(18) 0.58030(11) 0.05586(12) 0.0117(4) Uani 1 1 d . . .
Si7 Si 0.17997(18) 0.42971(11) 0.02472(12) 0.0112(4) Uani 1 1 d . . .
Si8 Si 0.46531(18) 0.27374(12) 0.17533(12) 0.0124(4) Uani 1 1 d . . .
Si9 Si 0.67523(18) 0.31131(11) 0.12493(12) 0.0119(4) Uani 1 1 d . . .
Si10 Si -0.02580(18) 0.22303(11) 0.06062(12) 0.0114(4) Uani 1 1 d . . .
Si11 Si 0.33679(18) 0.07096(11) 0.05731(12) 0.0119(4) Uani 1 1 d . . .
Si12 Si -0.18410(19) 0.19021(11) 0.16400(12) 0.0123(4) Uani 1 1 d . . .
Si13 Si 0.31747(18) 0.07782(11) -0.17246(11) 0.0111(4) Uani 1 1 d . . .
Si14 Si -0.31868(19) 0.07224(11) 0.36690(12) 0.0122(4) Uani 1 1 d . . .
Si15 Si 0.67834(18) 0.07712(11) -0.02660(12) 0.0117(4) Uani 1 1 d . . .
Si16 Si 0.46662(19) 0.11957(11) 0.17627(12) 0.0133(4) Uani 1 1 d . . .
Si17 Si -0.05460(18) 0.22052(11) 0.43768(12) 0.0125(4) Uani 1 1 d . . .
Si18 Si -0.33128(19) 0.31169(11) 0.36803(13) 0.0131(4) Uani 1 1 d . . .
Si19 Si -0.17692(18) 0.42399(11) 0.17144(11) 0.0112(4) Uani 1 1 d . . .
Si20 Si 0.33689(19) 0.68675(11) 0.03238(12) 0.0128(4) Uani 1 1 d . . .
Si21 Si -0.32340(18) 0.07065(11) 0.13094(12) 0.0119(4) Uani 1 1 d . . .
Si22 Si 0.95363(18) 0.22623(11) -0.16877(12) 0.0120(4) Uani 1 1 d . . .
Si23 Si 0.46267(18) 0.11907(11) 0.33013(11) 0.0121(4) Uani 1 1 d . . .
Si24 Si 0.19128(18) 0.18793(11) 0.02643(12) 0.0123(4) Uani 1 1 d . . .
O1 O -0.4316(6) 0.0837(4) 0.3414(5) 0.0316(18) Uani 1 1 d . . .
O2 O 0.2471(6) 0.2505(4) 0.0599(4) 0.0246(15) Uani 1 1 d . . .
O3 O 0.4295(5) 0.1114(3) 0.2533(3) 0.0185(12) Uani 1 1 d . . .
O4 O 0.2808(6) 0.6232(4) 0.0625(4) 0.0246(15) Uani 1 1 d . . .
O5 O 0.2111(6) 0.5054(3) 0.0398(4) 0.0203(13) Uani 1 1 d . . .
O6 O -0.2874(6) -0.0028(3) 0.3491(4) 0.0217(14) Uani 1 1 d . . .
O7 O 0.3872(6) 0.3112(4) 0.1286(4) 0.0202(13) Uani 1 1 d . . .
O8 O 0.4678(7) 0.1957(3) 0.1547(4) 0.0245(16) Uani 1 1 d . . .
O9 O 0.7252(6) 0.2466(4) -0.0471(4) 0.0252(15) Uani 1 1 d . . .
O10 O 0.9716(6) 0.3034(3) -0.1497(4) 0.0222(14) Uani 1 1 d . . .
O11 O 0.8576(5) 0.1991(4) -0.1308(4) 0.0191(13) Uani 1 1 d . . .
O12 O 0.5822(5) 0.1065(4) -0.0665(4) 0.0213(13) Uani 1 1 d . . .
O13 O -0.0768(6) 0.4041(4) 0.1315(4) 0.0241(15) Uani 1 1 d . . .
O14 O -0.1634(6) 0.2023(4) 0.2418(4) 0.0206(13) Uani 1 1 d . . .
O15 O -0.1132(6) 0.3879(4) 0.0036(4) 0.0265(15) Uani 1 1 d . . .
O16 O 0.1203(6) 0.5837(4) 0.1252(4) 0.0252(15) Uani 1 1 d . . .
O17 O 0.0780(5) 0.1850(3) 0.0505(5) 0.0228(15) Uani 1 1 d . . .
O18 O 0.0561(5) 0.1910(4) 0.4313(4) 0.0208(14) Uani 1 1 d . . .
O19 O 0.7739(5) 0.1223(3) -0.0417(4) 0.0203(13) Uani 1 1 d . . .
O20 O 0.2199(6) 0.1228(4) -0.1617(4) 0.0261(15) Uani 1 1 d . . .
O21 O 0.5780(6) 0.0905(4) 0.1712(4) 0.0274(16) Uani 1 1 d . . .
O22 O 0.1898(6) 0.4143(3) -0.0537(3) 0.0230(14) Uani 1 1 d . . .
O23 O 0.3479(6) 0.0794(4) -0.2502(4) 0.0255(15) Uani 1 1 d . . .
O24 O 0.2515(6) 0.3807(4) 0.0655(3) 0.0207(13) Uani 1 1 d . . .
O25 O 0.6479(7) 0.3214(4) 0.0468(4) 0.0274(16) Uani 1 1 d . . .
O26 O 0.4329(5) 0.2815(4) 0.2528(4) 0.0195(13) Uani 1 1 d . . .
O27 O -0.0783(6) 0.1947(4) 0.1259(4) 0.0227(14) Uani 1 1 d . . .
O28 O 0.6541(6) 0.0766(4) 0.0521(4) 0.0244(15) Uani 1 1 d . . .
O29 O 0.2452(6) 0.1206(4) 0.0496(5) 0.0313(18) Uani 1 1 d . . .
O30 O -0.0038(6) 0.3014(4) 0.0691(5) 0.0269(16) Uani 1 1 d . . .
O31 O 0.2959(6) -0.0038(3) 0.0523(4) 0.0183(13) Uani 1 1 d . . .
O32 O -0.1096(6) 0.2094(5) 0.3667(4) 0.0295(17) Uani 1 1 d . . .
O33 O -0.2331(6) 0.1185(4) 0.1536(4) 0.0264(16) Uani 1 1 d . . .
O34 O 0.1950(7) 0.1963(5) -0.0530(4) 0.035(2) Uani 1 1 d . . .
O35 O 0.2903(6) 0.0039(3) -0.1496(4) 0.0234(15) Uani 1 1 d . . .
O36 O 0.9049(6) 0.2122(4) -0.0037(4) 0.0254(15) Uani 1 1 d . . .
O37 O 0.4111(6) 0.1064(4) -0.1308(4) 0.0232(14) Uani 1 1 d . . .
O38 O 0.4182(6) 0.0826(4) -0.0004(4) 0.0241(14) Uani 1 1 d . . .
O39 O 0.0660(6) 0.4207(4) 0.0455(5) 0.0294(17) Uani 1 1 d . . .
O40 O 0.3899(7) 0.0805(4) 0.1289(4) 0.0293(17) Uani 1 1 d . . .
O41 O -0.4503(5) 0.3157(3) 0.3555(4) 0.0197(13) Uani 1 1 d . . .
O42 O 0.4507(7) 0.2018(3) -0.0440(4) 0.0255(15) Uani 1 1 d . . .
O43 O 0.7419(6) 0.2453(4) 0.1331(4) 0.0273(16) Uani 1 1 d . . .
O44 O -0.2438(7) 0.1205(4) 0.3287(4) 0.0264(16) Uani 1 1 d . . .
O45 O 0.3864(6) 0.3173(4) -0.0035(4) 0.0230(14) Uani 1 1 d . . .
O46 O 0.7341(7) 0.3749(4) 0.1532(4) 0.0278(16) Uani 1 1 d . . .
O47 O 0.5756(6) 0.3048(4) 0.1677(4) 0.0243(15) Uani 1 1 d . . .
O48 O -0.2911(6) 0.2465(4) 0.3292(4) 0.0255(15) Uani 1 1 d . . .

loop_
_atom_site_aniso_label
_atom_site_aniso_U_11
_atom_site_aniso_U_22
_atom_site_aniso_U_33
_atom_site_aniso_U_23
_atom_site_aniso_U_13
_atom_site_aniso_U_12
I1 0.0579(7) 0.0369(5) 0.0555(6) -0.0034(4) -0.0045(5) -0.0066(4)
I2 0.0778(8) 0.0454(6) 0.0443(6) 0.0057(4) 0.0154(5) -0.0010(5)
I3A 0.047(3) 0.059(3) 0.053(2) 0.002(2) 0.000(3) 0.011(3)
I4A 0.071(2) 0.074(2) 0.0470(15) 0.0038(14) 0.0012(14) 0.0177(17)
I5A 0.059(2) 0.188(6) 0.0393(16) 0.004(2) -0.0008(14) 0.031(3)
I6A 0.067(5) 0.85(5) 0.048(3) 0.003(8) -0.005(3) -0.053(10)
I3B 0.184(16) 0.081(6) 0.047(3) 0.006(4) -0.003(5) -0.058(9)
I4B 0.34(2) 0.176(11) 0.082(6) 0.001(6) -0.021(9) -0.159(14)
I5B 0.036(4) 0.071(6) 0.049(4) -0.010(3) -0.006(3) 0.003(3)
I6B 0.103(4) 0.109(5) 0.041(2) 0.009(2) 0.010(2) 0.013(4)
I3C 0.056(6) 0.180(17) 0.051(3) 0.015(6) 0.005(5) 0.000(7)
I4C 0.087(7) 1.09(8) 0.079(6) -0.054(19) 0.013(5) -0.24(2)
I5C 0.049(2) 0.072(3) 0.0455(19) -0.0032(18) 0.0010(15) -0.0221(19)
I6C 0.063(6) 0.057(3) 0.044(3) -0.003(2) 0.009(3) 0.027(3)
Si1 0.0172(11) 0.0065(9) 0.0133(10) 0.0009(7) 0.0008(8) -0.0017(7)
Si2 0.0179(10) 0.0053(9) 0.0115(9) 0.0002(7) 0.0009(8) 0.0009(7)
Si3 0.0181(11) 0.0085(10) 0.0114(10) -0.0018(7) 0.0008(8) -0.0013(8)
Si4 0.0186(11) 0.0063(9) 0.0115(10) -0.0011(7) -0.0007(8) 0.0016(7)
Si5 0.0175(10) 0.0072(9) 0.0124(10) 0.0000(7) -0.0005(8) -0.0008(7)
Si6 0.0181(10) 0.0054(9) 0.0118(10) -0.0008(7) 0.0003(8) 0.0004(7)
Si7 0.0167(10) 0.0045(9) 0.0124(10) -0.0007(7) 0.0007(8) 0.0006(7)
Si8 0.0180(11) 0.0083(9) 0.0109(9) 0.0019(7) 0.0004(8) 0.0007(8)
Si9 0.0167(10) 0.0050(9) 0.0141(10) 0.0000(7) 0.0004(8) -0.0011(7)
Si10 0.0151(10) 0.0070(9) 0.0122(10) -0.0011(7) 0.0014(8) 0.0000(7)
Si11 0.0181(10) 0.0060(9) 0.0116(10) 0.0005(7) -0.0004(8) -0.0002(7)
Si12 0.0182(11) 0.0072(9) 0.0115(10) 0.0006(7) 0.0013(8) -0.0009(7)
Si13 0.0189(11) 0.0035(9) 0.0107(9) -0.0005(7) -0.0006(8) 0.0006(7)
Si14 0.0209(11) 0.0030(9) 0.0126(10) 0.0001(7) -0.0010(8) -0.0001(7)
Si15 0.0181(10) 0.0053(9) 0.0118(10) -0.0001(7) 0.0006(8) -0.0008(7)
Si16 0.0213(11) 0.0063(9) 0.0124(10) -0.0003(7) 0.0004(8) 0.0003(8)
Si17 0.0174(10) 0.0079(9) 0.0122(10) 0.0009(7) -0.0004(8) 0.0004(8)
Si18 0.0173(11) 0.0086(10) 0.0133(10) -0.0011(7) 0.0003(8) -0.0007(8)
Si19 0.0210(11) 0.0035(9) 0.0092(9) -0.0013(7) 0.0005(8) -0.0008(7)
Si20 0.0180(11) 0.0072(9) 0.0134(10) -0.0001(7) 0.0009(8) -0.0008(7)
Si21 0.0195(11) 0.0046(9) 0.0115(10) 0.0001(7) 0.0002(8) 0.0009(7)
Si22 0.0183(10) 0.0069(9) 0.0109(9) 0.0012(7) 0.0005(8) 0.0007(7)
Si23 0.0200(11) 0.0064(9) 0.0098(9) 0.0011(7) -0.0002(8) -0.0003(8)
Si24 0.0166(10) 0.0064(9) 0.0137(10) -0.0011(7) 0.0017(8) 0.0009(7)
O1 0.024(4) 0.025(4) 0.045(5) -0.010(3) -0.012(3) 0.010(3)
O2 0.029(4) 0.015(3) 0.030(4) -0.003(3) 0.004(3) -0.007(3)
O3 0.023(3) 0.017(3) 0.016(3) 0.001(2) 0.001(2) 0.001(2)
O4 0.026(4) 0.015(3) 0.033(4) 0.005(3) -0.006(3) -0.007(3)
O5 0.026(3) 0.008(3) 0.027(4) -0.003(2) 0.005(3) -0.001(2)
O6 0.028(4) 0.004(3) 0.033(4) -0.003(2) -0.004(3) 0.000(2)
O7 0.028(4) 0.019(3) 0.014(3) 0.002(2) -0.007(3) 0.005(3)
O8 0.049(5) 0.006(3) 0.018(3) 0.001(2) 0.003(3) 0.000(3)
O9 0.028(4) 0.014(3) 0.033(4) -0.003(3) 0.006(3) 0.006(3)
O10 0.032(4) 0.014(3) 0.021(3) 0.001(2) -0.002(3) 0.000(3)
O11 0.020(3) 0.022(3) 0.015(3) 0.005(2) 0.002(2) -0.003(2)
O12 0.018(3) 0.026(4) 0.020(3) 0.007(3) 0.001(2) 0.004(3)
O13 0.027(4) 0.028(4) 0.017(3) -0.007(3) 0.003(3) 0.008(3)
O14 0.033(4) 0.016(3) 0.012(3) 0.000(2) 0.002(3) -0.007(3)
O15 0.029(4) 0.031(4) 0.019(3) 0.002(3) -0.005(3) 0.009(3)
O16 0.037(4) 0.020(3) 0.018(3) 0.004(3) 0.009(3) 0.012(3)
O17 0.016(3) 0.007(3) 0.046(5) 0.003(3) 0.006(3) 0.001(2)
O18 0.016(3) 0.019(3) 0.027(4) -0.002(3) -0.002(3) 0.003(2)
O19 0.022(3) 0.007(3) 0.032(4) 0.005(2) 0.003(3) -0.001(2)
O20 0.027(4) 0.013(3) 0.038(4) -0.004(3) 0.000(3) 0.006(3)
O21 0.032(4) 0.029(4) 0.022(3) 0.002(3) 0.010(3) 0.013(3)
O22 0.044(4) 0.011(3) 0.013(3) -0.003(2) -0.002(3) 0.003(3)
O23 0.035(4) 0.030(4) 0.012(3) 0.000(3) 0.001(3) -0.004(3)
O24 0.029(4) 0.017(3) 0.016(3) -0.002(2) -0.003(2) 0.011(3)
O25 0.043(5) 0.025(4) 0.015(3) 0.004(3) -0.003(3) 0.009(3)
O26 0.025(3) 0.016(3) 0.018(3) 0.002(2) 0.001(2) 0.001(2)
O27 0.021(3) 0.025(4) 0.022(3) 0.004(3) 0.007(3) 0.002(3)
O28 0.030(4) 0.029(4) 0.014(3) -0.002(3) -0.001(3) 0.001(3)
O29 0.025(4) 0.012(3) 0.058(6) 0.008(3) 0.007(3) 0.005(3)
O30 0.031(4) 0.013(3) 0.036(4) -0.006(3) -0.007(3) 0.004(3)
O31 0.025(3) 0.008(3) 0.022(3) -0.004(2) 0.003(2) -0.003(2)
O32 0.024(4) 0.055(5) 0.010(3) -0.003(3) -0.005(3) -0.002(3)
O33 0.032(4) 0.010(3) 0.036(4) -0.002(3) -0.011(3) -0.006(3)
O34 0.034(4) 0.055(6) 0.015(3) -0.002(3) -0.002(3) -0.007(4)
O35 0.025(4) 0.011(3) 0.034(4) 0.003(3) 0.004(3) 0.002(2)
O36 0.028(4) 0.034(4) 0.014(3) -0.003(3) -0.004(3) -0.008(3)
O37 0.024(3) 0.029(4) 0.017(3) -0.004(3) -0.005(3) -0.005(3)
O38 0.027(4) 0.026(4) 0.020(3) 0.000(3) 0.007(3) -0.005(3)
O39 0.016(3) 0.017(3) 0.056(5) 0.000(3) 0.004(3) -0.004(3)
O40 0.048(5) 0.026(4) 0.013(3) -0.001(3) -0.007(3) -0.016(3)
O41 0.016(3) 0.011(3) 0.033(4) -0.004(2) 0.001(3) -0.003(2)
O42 0.038(4) 0.007(3) 0.031(4) -0.002(3) 0.003(3) 0.002(3)
O43 0.033(4) 0.019(3) 0.030(4) 0.000(3) -0.002(3) 0.011(3)
O44 0.040(4) 0.012(3) 0.028(4) -0.003(3) 0.011(3) -0.004(3)
O45 0.029(4) 0.019(3) 0.022(3) -0.002(3) 0.009(3) 0.003(3)
O46 0.038(4) 0.011(3) 0.034(4) -0.001(3) -0.002(3) -0.010(3)
O47 0.021(3) 0.030(4) 0.022(4) -0.003(3) 0.005(3) -0.003(3)
O48 0.028(4) 0.014(3) 0.035(4) -0.007(3) 0.001(3) 0.003(3)

loop_
_atom_type_symbol
_atom_type_description
_atom_type_scat_dispersion_real
_atom_type_scat_dispersion_imag
_atom_type_scat_source
O O 0.0110 0.0060 'International Tables Vol C Tables 4.2.6.8 and 6.1.1.4'
Si Si 0.0800 0.0680 'International Tables Vol C Tables 4.2.6.8 and 6.1.1.4'
I I -0.4360 1.7840 'International Tables Vol C Tables 4.2.6.8 and 6.1.1.4'

loop_
_geom_angle_atom_site_label_1
_geom_angle_atom_site_label_2
_geom_angle_atom_site_label_3
_geom_angle
_geom_angle_site_symmetry_1
_geom_angle_site_symmetry_3
O19 Si1 O9 108.4(4) . .
O19 Si1 O36 110.0(4) . .
O9 Si1 O36 110.7(5) . .
O19 Si1 O11 109.3(4) . .
O9 Si1 O11 109.9(4) . .
O36 Si1 O11 108.4(4) . .
O13 Si2 O30 109.8(5) . .
O13 Si2 O39 109.1(5) . .
O30 Si2 O39 110.1(5) . .
O13 Si2 O15 109.2(4) . .
O30 Si2 O15 109.5(4) . .
O39 Si2 O15 109.2(5) . .
O32 Si3 O48 111.3(5) . .
O32 Si3 O14 107.6(4) . .
O48 Si3 O14 108.6(4) . .
O32 Si3 O44 110.9(5) . .
O48 Si3 O44 108.8(4) . .
O14 Si3 O44 109.5(4) . .
O2 Si4 O45 110.9(4) . .
O2 Si4 O7 109.4(4) . .
O45 Si4 O7 110.3(4) . .
O2 Si4 O24 109.7(4) . .
O45 Si4 O24 108.7(4) . .
O7 Si4 O24 107.9(4) . .
O38 Si5 O42 107.9(4) . .
O38 Si5 O37 110.7(4) . .
O42 Si5 O37 110.1(4) . .
O38 Si5 O12 109.2(4) . .
O42 Si5 O12 110.8(4) . .
O37 Si5 O12 108.2(4) . .
O5 Si6 O4 107.9(4) . .
O5 Si6 O16 110.2(4) . .
O4 Si6 O16 109.5(5) . .
O5 Si6 O15 111.8(4) . 3_565
O4 Si6 O15 107.8(4) . 3_565
O16 Si6 O15 109.6(4) . 3_565
O24 Si7 O39 111.6(5) . .
O24 Si7 O22 108.7(4) . .
O39 Si7 O22 108.8(5) . .
O24 Si7 O5 109.8(4) . .
O39 Si7 O5 107.8(4) . .
O22 Si7 O5 110.0(4) . .
O7 Si8 O47 111.0(4) . .
O7 Si8 O26 109.4(4) . .
O47 Si8 O26 108.0(4) . .
O7 Si8 O8 109.1(4) . .
O47 Si8 O8 109.3(5) . .
O26 Si8 O8 110.0(4) . .
O47 Si9 O46 106.8(5) . .
O47 Si9 O43 110.2(5) . .
O46 Si9 O43 110.8(5) . .
O47 Si9 O25 110.2(5) . .
O46 Si9 O25 110.1(5) . .
O43 Si9 O25 108.8(4) . .
O36 Si10 O27 110.5(4) 1_455 .
O36 Si10 O17 109.4(5) 1_455 .
O27 Si10 O17 108.9(4) . .
O36 Si10 O30 108.8(5) 1_455 .
O27 Si10 O30 110.3(5) . .
O17 Si10 O30 108.9(4) . .
O29 Si11 O40 110.2(5) . .
O29 Si11 O31 108.8(4) . .
O40 Si11 O31 108.4(4) . .
O29 Si11 O38 111.6(5) . .
O40 Si11 O38 108.9(5) . .
O31 Si11 O38 109.0(4) . .
O14 Si12 O33 109.3(4) . .
O14 Si12 O43 111.6(4) . 1_455
O33 Si12 O43 108.9(4) . 1_455
O14 Si12 O27 107.8(4) . .
O33 Si12 O27 110.5(5) . .
O43 Si12 O27 108.7(4) 1_455 .
O35 Si13 O37 111.4(4) . .
O35 Si13 O20 107.4(4) . .
O37 Si13 O20 111.2(4) . .
O35 Si13 O23 110.8(4) . .
O37 Si13 O23 106.6(4) . .
O20 Si13 O23 109.5(5) . .
O44 Si14 O1 110.9(5) . .
O44 Si14 O22 109.2(4) . 4_566
O1 Si14 O22 110.0(5) . 4_566
O44 Si14 O6 107.5(4) . .
O1 Si14 O6 108.2(4) . .
O22 Si14 O6 111.1(4) 4_566 .
O19 Si15 O31 106.7(4) . 3_655
O19 Si15 O28 111.0(4) . .
O31 Si15 O28 110.7(4) 3_655 .
O19 Si15 O12 109.5(4) . .
O31 Si15 O12 110.7(4) 3_655 .
O28 Si15 O12 108.2(4) . .
O8 Si16 O40 109.0(5) . .
O8 Si16 O21 108.8(5) . .
O40 Si16 O21 112.0(5) . .
O8 Si16 O3 110.8(4) . .
O40 Si16 O3 107.8(4) . .
O21 Si16 O3 108.5(4) . .
O32 Si17 O18 107.0(4) . .
O32 Si17 O42 110.8(5) . 4_566
O18 Si17 O42 109.9(4) . 4_566
O32 Si17 O45 110.6(5) . 4_566
O18 Si17 O45 110.2(4) . 4_566
O42 Si17 O45 108.3(4) 4_566 4_566
O20 Si18 O41 109.1(4) 4_566 .
O20 Si18 O34 110.7(5) 4_566 4_566
O41 Si18 O34 111.0(5) . 4_566
O20 Si18 O48 110.2(5) 4_566 .
O41 Si18 O48 107.5(4) . .
O34 Si18 O48 108.3(5) 4_566 .
O46 Si19 O23 110.2(5) 1_455 4_566
O46 Si19 O6 107.1(4) 1_455 2_455
O23 Si19 O6 110.4(4) 4_566 2_455
O46 Si19 O13 111.0(4) 1_455 .
O23 Si19 O13 107.8(4) 4_566 .
O6 Si19 O13 110.4(4) 2_455 .
O18 Si20 O25 109.1(5) 2 3_665
O18 Si20 O4 107.1(4) 2 .
O25 Si20 O4 110.6(5) 3_665 .
O18 Si20 O9 109.6(4) 2 3_665
O25 Si20 O9 109.8(4) 3_665 3_665
O4 Si20 O9 110.6(5) . 3_665
O28 Si21 O21 109.1(4) 1_455 1_455
O28 Si21 O33 111.2(5) 1_455 .
O21 Si21 O33 109.4(5) 1_455 .
O28 Si21 O35 110.2(4) 1_455 3
O21 Si21 O35 110.1(4) 1_455 3
O33 Si21 O35 107.0(4) . 3
O26 Si22 O11 107.4(4) 4_665 .
O26 Si22 O41 111.9(4) 4_665 4_765
O11 Si22 O41 108.9(4) . 4_765
O26 Si22 O10 110.4(4) 4_665 .
O11 Si22 O10 109.6(4) . .
O41 Si22 O10 108.6(4) 4_765 .
O3 Si23 O1 109.1(4) . 1_655
O3 Si23 O16 107.7(4) . 2_545
O1 Si23 O16 110.1(5) 1_655 2_545
O3 Si23 O10 110.5(4) . 4_566
O1 Si23 O10 109.4(4) 1_655 4_566
O16 Si23 O10 110.0(4) 2_545 4_566
O34 Si24 O17 110.2(5) . .
O34 Si24 O29 110.9(5) . .
O17 Si24 O29 107.9(4) . .
O34 Si24 O2 108.0(5) . .
O17 Si24 O2 110.1(4) . .
O29 Si24 O2 109.8(5) . .
Si23 O1 Si14 159.6(6) 1_455 .
Si4 O2 Si24 156.3(6) . .
Si23 O3 Si16 144.1(5) . .
Si6 O4 Si20 142.7(5) . .
Si6 O5 Si7 150.0(5) . .
Si19 O6 Si14 147.5(6) 2_445 .
Si8 O7 Si4 150.6(5) . .
Si16 O8 Si8 149.6(5) . .
Si1 O9 Si20 162.1(6) . 3_665
Si23 O10 Si22 149.3(5) 4_665 .
Si22 O11 Si1 138.8(5) . .
Si5 O12 Si15 144.5(5) . .
Si2 O13 Si19 146.0(5) . .
Si12 O14 Si3 147.8(5) . .
Si2 O15 Si6 162.7(6) . 3_565
Si23 O16 Si6 148.7(5) 2 .
Si24 O17 Si10 148.0(5) . .
Si20 O18 Si17 143.9(5) 2_545 .
Si1 O19 Si15 146.5(5) . .
Si18 O20 Si13 149.9(6) 4_665 .
Si21 O21 Si16 153.2(6) 1_655 .
Si7 O22 Si14 157.3(5) . 4_665
Si19 O23 Si13 153.0(6) 4_665 .
Si7 O24 Si4 145.5(5) . .
Si20 O25 Si9 155.6(6) 3_665 .
Si22 O26 Si8 152.0(5) 4_566 .
Si10 O27 Si12 143.3(5) . .
Si21 O28 Si15 157.2(6) 1_655 .
Si11 O29 Si24 154.9(6) . .
Si2 O30 Si10 153.8(6) . .
Si15 O31 Si11 144.1(5) 3_655 .
Si3 O32 Si17 155.8(6) . .
Si12 O33 Si21 152.2(6) . .
Si24 O34 Si18 161.3(7) . 4_665
Si13 O35 Si21 150.7(6) . 3
Si10 O36 Si1 165.8(6) 1_655 .
Si13 O37 Si5 150.8(5) . .
Si5 O38 Si11 152.5(6) . .
Si7 O39 Si2 154.3(6) . .
Si16 O40 Si11 149.7(6) . .
Si22 O41 Si18 143.6(5) 4_466 .
Si5 O42 Si17 154.5(6) . 4_665
Si12 O43 Si9 161.7(6) 1_655 .
Si14 O44 Si3 148.4(5) . .
Si4 O45 Si17 149.5(5) . 4_665
Si19 O46 Si9 160.6(7) 1_655 .
Si9 O47 Si8 148.7(6) . .
Si3 O48 Si18 148.1(6) . .

loop_
_geom_bond_atom_site_label_1
_geom_bond_atom_site_label_2
_geom_bond_distance
_geom_bond_site_symmetry_2
I1 I1 2.676(3) 3_776
I2 I2 2.668(2) 3_577
I3A I4A 2.673(8) .
I5A I6A 2.44(2) .
I3B I4B 2.80(2) .
I5B I6B 2.515(14) .
I3C I4C 2.605(17) .
I5C I6C 2.749(16) .
Si1 O19 1.591(7) .
Si1 O9 1.592(8) .
Si1 O36 1.607(8) .
Si1 O11 1.610(7) .
Si2 O13 1.590(7) .
Si2 O30 1.591(8) .
Si2 O39 1.599(8) .
Si2 O15 1.602(8) .
Si3 O32 1.590(8) .
Si3 O48 1.602(8) .
Si3 O14 1.605(7) .
Si3 O44 1.607(8) .
Si4 O2 1.591(8) .
Si4 O45 1.599(8) .
Si4 O7 1.601(7) .
Si4 O24 1.612(7) .
Si5 O38 1.597(8) .
Si5 O42 1.600(7) .
Si5 O37 1.607(7) .
Si5 O12 1.608(7) .
Si6 O5 1.593(7) .
Si6 O4 1.598(8) .
Si6 O16 1.604(8) .
Si6 O15 1.607(8) 3_565
Si7 O24 1.587(7) .
Si7 O39 1.592(8) .
Si7 O22 1.595(7) .
Si7 O5 1.603(7) .
Si8 O7 1.578(7) .
Si8 O47 1.608(8) .
Si8 O26 1.612(7) .
Si8 O8 1.620(7) .
Si9 O47 1.593(8) .
Si9 O46 1.598(8) .
Si9 O43 1.604(8) .
Si9 O25 1.603(8) .
Si10 O36 1.583(8) 1_455
Si10 O27 1.588(8) .
Si10 O17 1.598(7) .
Si10 O30 1.611(8) .
Si11 O29 1.583(8) .
Si11 O40 1.593(8) .
Si11 O31 1.601(7) .
Si11 O38 1.607(8) .
Si12 O14 1.586(7) .
Si12 O33 1.594(7) .
Si12 O43 1.602(8) 1_455
Si12 O27 1.613(8) .
Si13 O35 1.596(7) .
Si13 O37 1.597(7) .
Si13 O20 1.602(8) .
Si13 O23 1.603(8) .
Si14 O44 1.591(8) .
Si14 O1 1.601(8) .
Si14 O22 1.604(7) 4_566
Si14 O6 1.605(7) .
Si15 O19 1.597(7) .
Si15 O31 1.597(7) 3_655
Si15 O28 1.601(8) .
Si15 O12 1.612(7) .
Si16 O8 1.589(7) .
Si16 O40 1.590(8) .
Si16 O21 1.602(8) .
Si16 O3 1.623(7) .
Si17 O32 1.597(8) .
Si17 O18 1.599(7) .
Si17 O42 1.603(8) 4_566
Si17 O45 1.609(8) 4_566
Si18 O20 1.600(8) 4_566
Si18 O41 1.608(7) .
Si18 O34 1.612(9) 4_566
Si18 O48 1.615(8) .
Si19 O46 1.583(8) 1_455
Si19 O23 1.589(8) 4_566
Si19 O6 1.597(7) 2_455
Si19 O13 1.613(8) .
Si20 O18 1.596(8) 2
Si20 O25 1.597(8) 3_665
Si20 O4 1.601(8) .
Si20 O9 1.604(8) 3_665
Si21 O28 1.596(8) 1_455
Si21 O21 1.600(8) 1_455
Si21 O33 1.603(8) .
Si21 O35 1.603(7) 3
Si22 O26 1.587(7) 4_665
Si22 O11 1.592(7) .
Si22 O41 1.604(7) 4_765
Si22 O10 1.614(7) .
Si23 O3 1.591(7) .
Si23 O1 1.594(8) 1_655
Si23 O16 1.596(8) 2_545
Si23 O10 1.611(7) 4_566
Si24 O34 1.588(9) .
Si24 O17 1.594(8) .
Si24 O29 1.598(8) .
Si24 O2 1.601(8) .
O1 Si23 1.594(8) 1_455
O6 Si19 1.597(7) 2_445
O9 Si20 1.604(8) 3_665
O10 Si23 1.611(7) 4_665
O15 Si6 1.607(8) 3_565
O16 Si23 1.596(8) 2
O18 Si20 1.596(8) 2_545
O20 Si18 1.600(8) 4_665
O21 Si21 1.600(8) 1_655
O22 Si14 1.604(7) 4_665
O23 Si19 1.589(8) 4_665
O25 Si20 1.597(8) 3_665
O26 Si22 1.587(7) 4_566
O28 Si21 1.596(8) 1_655
O31 Si15 1.597(7) 3_655
O34 Si18 1.613(9) 4_665
O35 Si21 1.603(7) 3
O36 Si10 1.584(8) 1_655
O41 Si22 1.604(7) 4_466
O42 Si17 1.603(8) 4_665
O43 Si12 1.602(8) 1_655
O45 Si17 1.609(8) 4_665
O46 Si19 1.583(8) 1_655

loop_
_geom_torsion_atom_site_label_1
_geom_torsion_atom_site_label_2
_geom_torsion_atom_site_label_3
_geom_torsion_atom_site_label_4
_geom_torsion
_geom_torsion_site_symmetry_1
_geom_torsion_site_symmetry_4
O44 Si14 O1 Si23 -70(2) . 1_455
O22 Si14 O1 Si23 51(2) 4_566 1_455
O6 Si14 O1 Si23 173(2) . 1_455
O45 Si4 O2 Si24 -13.7(16) . .
O7 Si4 O2 Si24 -135.5(14) . .
O24 Si4 O2 Si24 106.3(14) . .
O34 Si24 O2 Si4 -16.7(16) . .
O17 Si24 O2 Si4 -137.0(14) . .
O29 Si24 O2 Si4 104.3(15) . .
O1 Si23 O3 Si16 -48.3(9) 1_655 .
O16 Si23 O3 Si16 -167.8(8) 2_545 .
O10 Si23 O3 Si16 72.0(9) 4_566 .
O8 Si16 O3 Si23 -76.7(9) . .
O40 Si16 O3 Si23 164.1(8) . .
O21 Si16 O3 Si23 42.6(9) . .
O5 Si6 O4 Si20 122.7(9) . .
O16 Si6 O4 Si20 -117.4(9) . .
O15 Si6 O4 Si20 1.8(11) 3_565 .
O18 Si20 O4 Si6 -176.9(9) 2 .
O25 Si20 O4 Si6 -58.1(11) 3_665 .
O9 Si20 O4 Si6 63.7(11) 3_665 .
O4 Si6 O5 Si7 -179.6(10) . .
O16 Si6 O5 Si7 60.8(12) . .
O15 Si6 O5 Si7 -61.3(12) 3_565 .
O24 Si7 O5 Si6 -137.2(10) . .
O39 Si7 O5 Si6 -15.4(12) . .
O22 Si7 O5 Si6 103.1(11) . .
O44 Si14 O6 Si19 -136.6(10) . 2_445
O1 Si14 O6 Si19 -16.8(12) . 2_445
O22 Si14 O6 Si19 104.0(11) 4_566 2_445
O47 Si8 O7 Si4 104.4(11) . .
O26 Si8 O7 Si4 -136.5(11) . .
O8 Si8 O7 Si4 -16.1(13) . .
O2 Si4 O7 Si8 55.2(12) . .
O45 Si4 O7 Si8 -66.9(12) . .
O24 Si4 O7 Si8 174.5(11) . .
O40 Si16 O8 Si8 134.0(12) . .
O21 Si16 O8 Si8 -103.6(13) . .
O3 Si16 O8 Si8 15.5(14) . .
O7 Si8 O8 Si16 -133.1(12) . .
O47 Si8 O8 Si16 105.4(13) . .
O26 Si8 O8 Si16 -13.0(14) . .
O19 Si1 O9 Si20 151.5(19) . 3_665
O36 Si1 O9 Si20 31(2) . 3_665
O11 Si1 O9 Si20 -89(2) . 3_665
O26 Si22 O10 Si23 16.0(13) 4_665 4_665
O11 Si22 O10 Si23 -102.2(11) . 4_665
O41 Si22 O10 Si23 139.0(11) 4_765 4_665
O26 Si22 O11 Si1 -173.2(7) 4_665 .
O41 Si22 O11 Si1 65.5(8) 4_765 .
O10 Si22 O11 Si1 -53.2(8) . .
O19 Si1 O11 Si22 -133.8(7) . .
O9 Si1 O11 Si22 107.3(8) . .
O36 Si1 O11 Si22 -13.8(9) . .
O38 Si5 O12 Si15 -21.8(11) . .
O42 Si5 O12 Si15 96.9(10) . .
O37 Si5 O12 Si15 -142.4(9) . .
O19 Si15 O12 Si5 -136.0(9) . .
O31 Si15 O12 Si5 106.6(9) 3_655 .
O28 Si15 O12 Si5 -14.9(11) . .
O30 Si2 O13 Si19 -102.4(10) . .
O39 Si2 O13 Si19 136.8(10) . .
O15 Si2 O13 Si19 17.6(12) . .
O46 Si19 O13 Si2 38.8(12) 1_455 .
O23 Si19 O13 Si2 159.5(10) 4_566 .
O6 Si19 O13 Si2 -79.8(11) 2_455 .
O33 Si12 O14 Si3 -40.8(11) . .
O43 Si12 O14 Si3 79.8(11) 1_455 .
O27 Si12 O14 Si3 -160.9(9) . .
O32 Si3 O14 Si12 167.0(10) . .
O48 Si3 O14 Si12 -72.4(10) . .
O44 Si3 O14 Si12 46.3(11) . .
O13 Si2 O15 Si6 85(2) . 3_565
O30 Si2 O15 Si6 -154.6(19) . 3_565
O39 Si2 O15 Si6 -34(2) . 3_565
O5 Si6 O16 Si23 -149.6(11) . 2
O4 Si6 O16 Si23 91.9(12) . 2
O15 Si6 O16 Si23 -26.2(13) 3_565 2
O34 Si24 O17 Si10 -68.7(13) . .
O29 Si24 O17 Si10 170.1(11) . .
O2 Si24 O17 Si10 50.2(13) . .
O36 Si10 O17 Si24 93.2(12) 1_455 .
O27 Si10 O17 Si24 -145.9(11) . .
O30 Si10 O17 Si24 -25.6(13) . .
O32 Si17 O18 Si20 169.6(9) . 2_545
O42 Si17 O18 Si20 49.1(10) 4_566 2_545
O45 Si17 O18 Si20 -70.2(10) 4_566 2_545
O9 Si1 O19 Si15 5.1(11) . .
O36 Si1 O19 Si15 126.4(10) . .
O11 Si1 O19 Si15 -114.7(10) . .
O31 Si15 O19 Si1 154.9(9) 3_655 .
O28 Si15 O19 Si1 -84.3(10) . .
O12 Si15 O19 Si1 35.1(11) . .
O35 Si13 O20 Si18 129.2(12) . 4_665
O37 Si13 O20 Si18 7.1(14) . 4_665
O23 Si13 O20 Si18 -110.5(12) . 4_665
O8 Si16 O21 Si21 -63.0(15) . 1_655
O40 Si16 O21 Si21 57.5(15) . 1_655
O3 Si16 O21 Si21 176.4(13) . 1_655
O24 Si7 O22 Si14 -160.7(15) . 4_665
O39 Si7 O22 Si14 77.6(16) . 4_665
O5 Si7 O22 Si14 -40.3(17) . 4_665
O35 Si13 O23 Si19 73.4(14) . 4_665
O37 Si13 O23 Si19 -165.3(12) . 4_665
O20 Si13 O23 Si19 -44.9(14) . 4_665
O39 Si7 O24 Si4 105.9(10) . .
O22 Si7 O24 Si4 -14.2(11) . .
O5 Si7 O24 Si4 -134.6(9) . .
O2 Si4 O24 Si7 -73.6(11) . .
O45 Si4 O24 Si7 47.7(11) . .
O7 Si4 O24 Si7 167.3(9) . .
O47 Si9 O25 Si20 -145.5(15) . 3_665
O46 Si9 O25 Si20 97.0(16) . 3_665
O43 Si9 O25 Si20 -24.6(17) . 3_665
O7 Si8 O26 Si22 -170.4(10) . 4_566
O47 Si8 O26 Si22 -49.4(12) . 4_566
O8 Si8 O26 Si22 69.8(12) . 4_566
O36 Si10 O27 Si12 -42.0(10) 1_455 .
O17 Si10 O27 Si12 -162.2(8) . .
O30 Si10 O27 Si12 78.4(10) . .
O14 Si12 O27 Si10 -138.1(9) . .
O33 Si12 O27 Si10 102.5(9) . .
O43 Si12 O27 Si10 -16.9(11) 1_455 .
O19 Si15 O28 Si21 -47.7(16) . 1_655
O31 Si15 O28 Si21 70.6(16) 3_655 1_655
O12 Si15 O28 Si21 -167.8(14) . 1_655
O40 Si11 O29 Si24 95.3(17) . .
O31 Si11 O29 Si24 -146.0(16) . .
O38 Si11 O29 Si24 -25.7(19) . .
O34 Si24 O29 Si11 60.7(18) . .
O17 Si24 O29 Si11 -178.6(16) . .
O2 Si24 O29 Si11 -58.5(18) . .
O13 Si2 O30 Si10 94.9(15) . .
O39 Si2 O30 Si10 -144.9(14) . .
O15 Si2 O30 Si10 -24.9(16) . .
O36 Si10 O30 Si2 31.9(16) 1_455 .
O27 Si10 O30 Si2 -89.5(15) . .
O17 Si10 O30 Si2 151.1(14) . .
O29 Si11 O31 Si15 145.5(9) . 3_655
O40 Si11 O31 Si15 -94.7(9) . 3_655
O38 Si11 O31 Si15 23.6(10) . 3_655
O48 Si3 O32 Si17 55.9(19) . .
O14 Si3 O32 Si17 174.8(16) . .
O44 Si3 O32 Si17 -65.3(18) . .
O18 Si17 O32 Si3 145.9(17) . .
O42 Si17 O32 Si3 -94.2(18) 4_566 .
O45 Si17 O32 Si3 25.9(19) 4_566 .
O14 Si12 O33 Si21 116.1(13) . .
O43 Si12 O33 Si21 -6.0(15) 1_455 .
O27 Si12 O33 Si21 -125.4(13) . .
O28 Si21 O33 Si12 64.3(15) 1_455 .
O21 Si21 O33 Si12 -56.2(15) 1_455 .
O35 Si21 O33 Si12 -175.4(13) 3 .
O17 Si24 O34 Si18 -39(2) . 4_665
O29 Si24 O34 Si18 80(2) . 4_665
O2 Si24 O34 Si18 -159(2) . 4_665
O37 Si13 O35 Si21 -46.4(13) . 3
O20 Si13 O35 Si21 -168.4(11) . 3
O23 Si13 O35 Si21 72.1(13) . 3
O19 Si1 O36 Si10 -51(3) . 1_655
O9 Si1 O36 Si10 69(3) . 1_655
O11 Si1 O36 Si10 -171(3) . 1_655
O35 Si13 O37 Si5 -55.8(13) . .
O20 Si13 O37 Si5 63.9(13) . .
O23 Si13 O37 Si5 -176.8(11) . .
O38 Si5 O37 Si13 21.9(13) . .
O42 Si5 O37 Si13 -97.3(12) . .
O12 Si5 O37 Si13 141.5(11) . .
O42 Si5 O38 Si11 34.0(13) . .
O37 Si5 O38 Si11 -86.5(12) . .
O12 Si5 O38 Si11 154.4(11) . .
O29 Si11 O38 Si5 12.8(14) . .
O40 Si11 O38 Si5 -109.0(12) . .
O31 Si11 O38 Si5 133.0(11) . .
O24 Si7 O39 Si2 -45.3(17) . .
O22 Si7 O39 Si2 74.7(17) . .
O5 Si7 O39 Si2 -166.0(15) . .
O13 Si2 O39 Si7 130.2(15) . .
O30 Si2 O39 Si7 9.6(18) . .
O15 Si2 O39 Si7 -110.6(16) . .
O8 Si16 O40 Si11 32.9(15) . .
O21 Si16 O40 Si11 -87.6(14) . .
O3 Si16 O40 Si11 153.2(13) . .
O29 Si11 O40 Si16 -82.6(14) . .
O31 Si11 O40 Si16 158.5(13) . .
O38 Si11 O40 Si16 40.1(15) . .
O20 Si18 O41 Si22 135.8(9) 4_566 4_466
O34 Si18 O41 Si22 -102.0(10) 4_566 4_466
O48 Si18 O41 Si22 16.4(11) . 4_466
O38 Si5 O42 Si17 -161.8(13) . 4_665
O37 Si5 O42 Si17 -40.9(15) . 4_665
O12 Si5 O42 Si17 78.7(15) . 4_665
O47 Si9 O43 Si12 -76(2) . 1_655
O46 Si9 O43 Si12 42(2) . 1_655
O25 Si9 O43 Si12 163(2) . 1_655
O1 Si14 O44 Si3 72.0(13) . .
O22 Si14 O44 Si3 -49.4(13) 4_566 .
O6 Si14 O44 Si3 -170.0(11) . .
O32 Si3 O44 Si14 90.4(12) . .
O48 Si3 O44 Si14 -32.3(13) . .
O14 Si3 O44 Si14 -150.9(11) . .
O2 Si4 O45 Si17 -31.0(13) . 4_665
O7 Si4 O45 Si17 90.3(12) . 4_665
O24 Si4 O45 Si17 -151.6(11) . 4_665
O47 Si9 O46 Si19 154.1(18) . 1_655
O43 Si9 O46 Si19 34(2) . 1_655
O25 Si9 O46 Si19 -86.2(19) . 1_655
O46 Si9 O47 Si8 163.5(11) . .
O43 Si9 O47 Si8 -76.1(12) . .
O25 Si9 O47 Si8 44.0(12) . .
O7 Si8 O47 Si9 -77.1(12) . .
O26 Si8 O47 Si9 162.9(10) . .
O8 Si8 O47 Si9 43.3(12) . .
O32 Si3 O48 Si18 3.4(13) . .
O14 Si3 O48 Si18 -115.0(11) . .
O44 Si3 O48 Si18 125.9(11) . .
O20 Si18 O48 Si3 74.6(12) 4_566 .
O41 Si18 O48 Si3 -166.6(10) . .
O34 Si18 O48 Si3 -46.5(12) 4_566 .
